data_7720110
loop_
_publ_author_name
'Kuzman, D.'
'Damjanovi&#x107;, V'
'Toplak, J.'
'Medak, G.'
'Halasz, I.'
'Hrenar, T.'
'Cindri&#x107;, M'
'Vrdoljak, V.'

_publ_section_title
;
 Synthesis, structural characterization and properties of a series of
 heteropolyoxomolybdates:
 [AlMo<sub>6</sub>(OH)<sub>6</sub>O<sub>18</sub>]<sup>3-</sup>,
 [GeMo<sub>12</sub>O<sub>40</sub>]<sup>4-</sup>,
 [GeMo<sub>6</sub>O<sub>22</sub>(Hmal)<sub>3</sub>]<sup>7-</sup>,
 [SiMo<sub>12</sub>O<sub>40</sub>]<sup>4-</sup>, and
 [TeMo<sub>6</sub>O<sub>24</sub>]<sup>6</sup>.
;
_journal_issue 8
_journal_name_full 'Dalton transactions (Cambridge, England : 2003)'
_journal_page_first 3442
_journal_page_last 3453
_journal_paper_doi 10.1039/d5dt03064a
_journal_volume 55
_journal_year 2026
_chemical_formula_moiety 'C13 H36.5 Co2 Ge Mo6 N8 Na4 O46.75, C2 H12 Co N4 O4, 3(H2O)'
_chemical_formula_sum 'C15 H54.5 Co3 Ge Mo6 N12 Na4 O53.75'
_chemical_formula_weight 2180.17
_space_group_crystal_system triclinic
_space_group_IT_number 2
_space_group_name_Hall '-P 1'
_space_group_name_H-M_alt 'P -1'
_atom_sites_solution_hydrogens geom
_atom_sites_solution_primary dual
_audit_creation_date 2025-07-08
_audit_creation_method
;
Olex2 1.5
(compiled 2025.05.31 svn.r86d253d1 for OlexSys, GUI svn.r7254)
;
_audit_update_record
;
2025-12-10 deposited with the CCDC.	2026-01-20 downloaded from the CCDC.
;
_cell_angle_alpha 106.021(2)
_cell_angle_beta 101.646(2)
_cell_angle_gamma 91.277(2)
_cell_formula_units_Z 2
_cell_length_a 10.4262(2)
_cell_length_b 14.6913(3)
_cell_length_c 20.8988(5)
_cell_measurement_reflns_used 16942
_cell_measurement_temperature 186.8(3)
_cell_measurement_theta_max 77.9220
_cell_measurement_theta_min 3.1340
_cell_volume 3003.13(12)
_computing_cell_refinement 'CrysAlisPro 1.171.43.104a (Rigaku OD, 2023)'
_computing_data_collection 'CrysAlisPro system (CCD 43.105a 64-bit (release 11-01-2024))'
_computing_data_reduction 'CrysAlisPro 1.171.43.104a (Rigaku OD, 2023)'
_computing_molecular_graphics 'Olex2 1.5 (Dolomanov et al., 2009)'
_computing_publication_material 'Olex2 1.5 (Dolomanov et al., 2009)'
_computing_structure_refinement 'SHELXL 2018/3 (Sheldrick, 2015)'
_computing_structure_solution 'SHELXT 2018/2 (Sheldrick, 2018)'
_diffrn_ambient_environment N~2~
_diffrn_ambient_temperature 186.8(3)
_diffrn_detector 'Hybrid Pixel Array Detector'
_diffrn_detector_area_resol_mean 10.0000
_diffrn_detector_type HyPix
_diffrn_measured_fraction_theta_full 0.992
_diffrn_measured_fraction_theta_max 0.960
_diffrn_measurement_details
;
List of Runs (angles in degrees, time in seconds):

  # Type    Start    End  Width  t~exp~   \w     \q     \k     \f   Frames
#--------------------------------------------------------------------------
  1  \w   -116.00 -80.00   0.50    0.60    --  -47.74 -16.00  75.00   72
  2  \w     34.00  65.00   0.50    0.60    --   47.74  16.00-115.00   62
  3  \w    -27.00  23.00   0.50    0.60    --   47.74 -16.00  75.00  100
  4  \w     78.00 104.00   0.50    0.60    --   47.74  16.00-115.00   52
  5  \w   -126.00 -92.00   0.50    2.40    --  -91.75 -16.00  75.00   68
  6  \w    102.00 149.00   0.50    2.40    --  113.25  16.00-115.00   94
  7  \w    -24.00  21.00   0.50    0.60    --  -47.74  16.00-115.00   90
  8  \w    -71.00 -36.00   0.50    0.60    --  -47.74 -16.00  75.00   70
  9  \w    -86.00 -53.00   0.50    0.60    --  -47.74 125.00 120.00   66
 10  \w    -38.00  25.00   0.50    0.60    --  -47.74  38.00 -90.00  126
 11  \w    -44.00 -14.00   0.50    0.60    --  -47.74 125.00 120.00   60
 12  \w   -118.00 -88.00   0.50    0.60    --  -47.74 -77.00 150.00   60
 13  \w   -119.00 -88.00   0.50    0.60    --  -47.74 -77.00  30.00   62
 14  \w     91.00 120.00   0.50    0.60    --   47.74  77.00  30.00   58
 15  \w     -1.00  65.00   0.50    0.60    --   47.74 -99.00 120.00  132
 16  \w     63.00  89.00   0.50    0.60    --   47.74-125.00 120.00   52
 17  \w    -48.00 -23.00   0.50    2.40    --  -91.75  45.00-120.00   50
 18  \w    -83.00 -27.00   0.50    2.40    --  -91.75 125.00 -60.00  112
 19  \w    -51.00 -21.00   0.50    2.40    --  -91.75  45.00 120.00   60
 20  \w    -49.00 -23.00   0.50    2.40    --  -91.75  45.00-150.00   52
 21  \w    103.00 147.00   0.50    2.40    --  113.25  15.00  60.00   88
 22  \w     44.00  88.00   0.50    2.40    --  113.25 -77.00-180.00   88
 23  \w     45.00  71.00   0.50    2.40    --  113.25 -61.00-150.00   52
 24  \w     45.00  71.00   0.50    2.40    --  113.25 -61.00  30.00   52
 25  \w    109.00 152.00   0.50    2.40    --  113.25  45.00 -30.00   86
 26  \w     79.00 110.00   0.50    2.40    --  113.25-125.00 120.00   62
 27  \w    105.00 175.00   0.50    2.40    --  113.25  15.00 -60.00  140
 28  \w     44.00  73.00   0.50    2.40    --  113.25-125.00 120.00   58
 29  \w    108.00 158.00   0.50    2.40    --  113.25  30.00  60.00  100
 30  \w     53.00  98.00   0.50    2.40    --  113.25 -95.00  30.00   90
 31  \w    101.00 178.00   0.50    2.40    --  113.25  45.00 120.00  154
 32  \w     75.00 100.00   0.50    2.40    --  113.25 -95.00  60.00   50
 33  \w     42.00  74.00   0.50    2.40    --  113.25 -95.00-120.00   64
 34  \w     79.00 105.00   0.50    2.40    --  113.25 -95.00-120.00   52
 35  \w     61.00 104.00   0.50    2.40    --  113.25 -95.00 150.00   86
 36  \w     43.00  92.00   0.50    2.40    --  113.25 -77.00 120.00   98
 37  \w     44.00  96.00   0.50    2.40    --  113.25-125.00   0.00  104
 38  \w    101.00 154.00   0.50    2.40    --  113.25  45.00-180.00  106
 39  \w     72.00 105.00   0.50    2.40    --  113.25-125.00  90.00   66
 40  \w     73.00 100.00   0.50    2.40    --  113.25 -95.00 -90.00   54
 41  \w     42.00  68.00   0.50    2.40    --  113.25 -77.00   0.00   52
 42  \w     46.00 107.00   0.50    2.40    --  113.25-125.00 150.00  122
 43  \w     43.00  71.00   0.50    2.40    --  113.25 -95.00 -90.00   56
 44  \w    102.00 162.00   0.50    2.40    --  113.25  15.00  30.00  120
 45  \w     81.00 111.00   0.50    2.40    --  113.25-125.00-180.00   60
 46  \w    104.00 178.00   0.50    2.40    --  113.25  15.00 -90.00  148
 47  \w     52.00  78.00   0.50    2.40    --  113.25-134.00  28.17   52
 48  \w     81.00 118.00   0.50    2.40    --  113.25-134.00  28.17   74
 49  \w    119.00 172.00   0.50    2.40    --  113.25  45.00 150.00  106
 50  \w    134.00 161.00   0.50    2.40    --  113.25 125.00  30.00   54
 51  \w     66.00 111.00   0.50    2.40    --  113.25-125.00-120.00   90
 52  \w     48.00 102.00   0.50    2.40    --  113.25-125.00 -30.00  108
 53  \w     44.00  69.00   0.50    2.40    --  113.25-125.00-180.00   50
 54  \w     79.00 105.00   0.50    2.40    --  113.25 -95.00   0.00   52
 55  \w     51.00 109.00   0.50    2.40    --  113.25-125.00  30.00  116
 56  \w     80.00 111.00   0.50    2.40    --  113.25-125.00 -90.00   62
 57  \w    126.00 167.00   0.50    2.40    --  113.25 125.00  60.00   82
 58  \w     44.00  71.00   0.50    2.40    --  113.25 -95.00  60.00   54
 59  \w     49.00 108.00   0.50    2.40    --  113.25-108.00 110.20  118
 60  \w     42.00 106.00   0.50    2.40    --  113.25 -95.00-180.00  128
;
_diffrn_measurement_device 'four-circle diffractometer'
_diffrn_measurement_device_type 'XtaLAB Synergy, Dualflex, HyPix'
_diffrn_measurement_method '\w scans'
_diffrn_orient_matrix_type 'CrysAlisPro convention (1999,Acta A55,543-557)'
_diffrn_orient_matrix_UB_11 -0.0015832000
_diffrn_orient_matrix_UB_12 -0.1088582000
_diffrn_orient_matrix_UB_13 -0.0155522000
_diffrn_orient_matrix_UB_21 -0.1451290000
_diffrn_orient_matrix_UB_22 -0.0051946000
_diffrn_orient_matrix_UB_23 0.0052144000
_diffrn_orient_matrix_UB_31 -0.0430392000
_diffrn_orient_matrix_UB_32 -0.0103818000
_diffrn_orient_matrix_UB_33 -0.0768251000
_diffrn_radiation_monochromator mirror
_diffrn_radiation_probe x-ray
_diffrn_radiation_type 'Cu K\a'
_diffrn_radiation_wavelength 1.54184
_diffrn_reflns_av_R_equivalents 0.0844
_diffrn_reflns_av_unetI/netI 0.0744
_diffrn_reflns_Laue_measured_fraction_full 0.992
_diffrn_reflns_Laue_measured_fraction_max 0.960
_diffrn_reflns_limit_h_max 12
_diffrn_reflns_limit_h_min -13
_diffrn_reflns_limit_k_max 18
_diffrn_reflns_limit_k_min -18
_diffrn_reflns_limit_l_max 17
_diffrn_reflns_limit_l_min -26
_diffrn_reflns_number 46687
_diffrn_reflns_point_group_measured_fraction_full 0.992
_diffrn_reflns_point_group_measured_fraction_max 0.960
_diffrn_reflns_theta_full 67.684
_diffrn_reflns_theta_max 81.033
_diffrn_reflns_theta_min 3.140
_diffrn_source 'micro-focus sealed X-ray tube'
_diffrn_source_type 'PhotonJet (Cu) X-ray Source'
_exptl_absorpt_coefficient_mu 18.270
_exptl_absorpt_correction_T_max 1.000
_exptl_absorpt_correction_T_min 0.166
_exptl_absorpt_correction_type gaussian
_exptl_absorpt_process_details
;
CrysAlisPro 1.171.43.104a (Rigaku Oxford Diffraction, 2023)
Numerical absorption correction based on gaussian integration over
a multifaceted crystal model
Empirical absorption correction using spherical harmonics,
implemented in SCALE3 ABSPACK scaling algorithm.
;
_exptl_crystal_colour pink
_exptl_crystal_colour_primary pink
_exptl_crystal_density_diffrn 2.394
_exptl_crystal_description plank
_exptl_crystal_F_000 2104
_exptl_crystal_size_max 0.18
_exptl_crystal_size_mid 0.05
_exptl_crystal_size_min 0.02
_refine_diff_density_max 1.663
_refine_diff_density_min -2.045
_refine_diff_density_rms 0.247
_refine_ls_extinction_coef 0.00114(10)
_refine_ls_extinction_expression Fc^*^=kFc[1+0.001xFc^2^\l^3^/sin(2\q)]^-1/4^
_refine_ls_extinction_method 'SHELXL-2018/3 (Sheldrick 2018)'
_refine_ls_goodness_of_fit_ref 1.034
_refine_ls_hydrogen_treatment constr
_refine_ls_matrix_type full
_refine_ls_number_parameters 882
_refine_ls_number_reflns 12727
_refine_ls_number_restraints 0
_refine_ls_restrained_S_all 1.034
_refine_ls_R_factor_all 0.0848
_refine_ls_R_factor_gt 0.0723
_refine_ls_shift/su_max 0.004
_refine_ls_shift/su_mean 0.000
_refine_ls_structure_factor_coef Fsqd
_refine_ls_weighting_details 'w=1/[\s^2^(Fo^2^)+(0.1338P)^2^+10.2965P] where P=(Fo^2^+2Fc^2^)/3'
_refine_ls_weighting_scheme calc
_refine_ls_wR_factor_gt 0.1942
_refine_ls_wR_factor_ref 0.2056
_reflns_Friedel_coverage 0.000
_reflns_number_gt 10345
_reflns_number_total 12727
_reflns_threshold_expression 'I > 2\s(I)'
_cod_data_source_file d5dt03064a2.cif
_cod_data_source_block exp_7135
_cod_depositor_comments 'Adding full bibliography for 7720101--7720111.cif.'
_cod_database_code 7720110
_shelx_shelxl_version_number 2018/3
_chemical_oxdiff_formula 'Ge Mo6 C15 Na4 N12 O53.75'
_shelx_space_group_comment
;
The symmetry employed for this shelxl refinement is uniquely defined
by the following loop, which should always be used as a source of
symmetry information in preference to the above space-group names.
They are only intended as comments.
;
_cell_oxdiff_angle_alpha 106.0207(18)
_cell_oxdiff_angle_beta 101.6460(19)
_cell_oxdiff_angle_gamma 91.2767(17)
_cell_oxdiff_length_a 10.4262(2)
_cell_oxdiff_length_b 14.6913(3)
_cell_oxdiff_length_c 20.8988(5)
_cell_oxdiff_measurement_reflns_used 16942
_cell_oxdiff_volume 3003.15(11)
_shelx_estimated_absorpt_t_max 0.711
_shelx_estimated_absorpt_t_min 0.138
_olex2_refinement_description
;
1. Fixed Uiso
 At 1.2 times of:
  All N(H,H,H) groups
 At 1.5 times of:
  All O(H) groups
2. Uiso/Uaniso restraints and constraints
Uanis(Na3A) = Uanis(Na3B)
Uanis(O54C) = Uanis(O54A) = Uanis(O54B)
3. Others
 Sof(Na3A)=1-FVAR(1)
 Sof(Na3B)=FVAR(1)
 Fixed Sof: Na4B(0.5) O54A(0.25) O54B(0.25) O54C(0.25)
4.a Tetrahedral OH refined with riding coordinates:
 O26(H26), O30(H30), O34(H34)
4.b Idealised Me refined as rotating group:
 N9(H9A,H9B,H9C), N10(H10A,H10B,H10C), N3(H3A,H3B,H3C), N4(H4A,H4B,H4C),
 N11(H11A,H11B,H11C), N12(H12A,H12B,H12C), N1(H1A,H1B,H1C), N2(H2A,H2B,H2C),
 N6(H6A,H6B,H6C), N5(H5A,H5B,H5C), N7(H7A,H7B,H7C), N8(H8A,H8B,H8C)
;
_olex2_submission_special_instructions 'No special instructions were received'
_oxdiff_exptl_absorpt_empirical_details
;
Empirical correction (ABSPACK) includes:
- Absorption correction using spherical harmonics
- Frame scaling
- Detector area scaling
;
_oxdiff_exptl_absorpt_empirical_full_max 2.183
_oxdiff_exptl_absorpt_empirical_full_min 0.561

loop_
_space_group_symop_operation_xyz
'x, y, z'
'-x, -y, -z'

loop_
_atom_site_label
_atom_site_type_symbol
_atom_site_fract_x
_atom_site_fract_y
_atom_site_fract_z
_atom_site_U_iso_or_equiv
_atom_site_adp_type
_atom_site_occupancy
_atom_site_site_symmetry_order
_atom_site_calc_flag
_atom_site_refinement_flags_posn
_atom_site_refinement_flags_adp
_atom_site_refinement_flags_occupancy
_atom_site_disorder_assembly
_atom_site_disorder_group
Mo1 Mo 0.33407(7) 0.57067(4) 0.10999(3) 0.02855(17) Uani 1 1 d . . . . .
Mo2 Mo 0.38747(7) 0.81510(4) 0.21061(3) 0.03059(18) Uani 1 1 d . . . . .
Mo4 Mo 0.05211(7) 0.72907(5) 0.38659(3) 0.03120(18) Uani 1 1 d . . . . .
Mo5 Mo -0.00629(7) 0.50042(5) 0.29117(4) 0.03257(18) Uani 1 1 d . . . . .
Mo3 Mo 0.26538(7) 0.88751(5) 0.34574(3) 0.03169(18) Uani 1 1 d . . . . .
Mo6 Mo 0.14906(7) 0.41916(5) 0.15028(4) 0.03216(18) Uani 1 1 d . . . . .
Ge1 Ge 0.25707(8) 0.63911(6) 0.27272(4) 0.0244(2) Uani 1 1 d . . . . .
Co1 Co -0.19250(13) 0.71562(10) 0.13466(7) 0.0321(3) Uani 1 1 d . . . . .
Co3 Co 0.20151(14) -0.16161(10) -0.03928(7) 0.0328(3) Uani 1 1 d . . . . .
Co2 Co 0.76041(19) 0.83057(13) 0.72754(10) 0.0519(4) Uani 1 1 d . . . . .
O2 O 0.2310(5) 0.5657(4) 0.1898(3) 0.0270(11) Uani 1 1 d . . . . .
O5 O 0.2537(6) 0.4386(4) 0.0843(3) 0.0309(12) Uani 1 1 d . . . . .
O24 O 0.3597(5) 0.4075(4) 0.2092(3) 0.0287(11) Uani 1 1 d . . . . .
O3 O 0.2798(5) 0.7561(4) 0.2705(3) 0.0284(11) Uani 1 1 d . . . . .
O8 O 0.4213(6) 0.6847(4) 0.1731(3) 0.0341(12) Uani 1 1 d . . . . .
O4 O 0.1126(6) 0.6294(4) 0.3016(3) 0.0299(11) Uani 1 1 d . . . . .
O11 O 0.3654(6) 0.9220(4) 0.2844(3) 0.0347(13) Uani 1 1 d . . . . .
O20 O 0.1128(6) 0.4363(4) 0.2390(3) 0.0337(12) Uani 1 1 d . . . . .
O1 O 0.3919(6) 0.6036(5) 0.3215(3) 0.0374(13) Uani 1 1 d . . . . .
O31 O 0.2034(6) 0.6506(4) 0.4430(3) 0.0369(13) Uani 1 1 d . . . . .
O18 O -0.1217(6) 0.5173(5) 0.2258(3) 0.0373(13) Uani 1 1 d . . . . .
O32 O 0.1614(6) 0.4989(4) 0.3774(3) 0.0359(13) Uani 1 1 d . . . . .
O23 O 0.4842(6) 0.5064(4) 0.1775(3) 0.0327(12) Uani 1 1 d . . . . .
O12 O 0.1137(7) 0.9077(5) 0.3059(4) 0.0419(14) Uani 1 1 d . . . . .
O17 O -0.0535(6) 0.6060(4) 0.3655(3) 0.0345(12) Uani 1 1 d . . . . .
O9 O 0.2493(7) 0.8188(5) 0.1505(3) 0.0400(14) Uani 1 1 d . . . . .
O21 O 0.0012(6) 0.4445(5) 0.1098(3) 0.0398(14) Uani 1 1 d . . . . .
Na1 Na -0.1037(7) 0.9398(5) 0.3189(4) 0.0901(19) Uani 1 1 d . . . . .
O27 O 0.5550(6) 0.7943(5) 0.2954(3) 0.0402(14) Uani 1 1 d . . . . .
Na2 Na 1.2779(7) 0.8623(5) 0.7054(4) 0.0884(18) Uani 1 1 d . . . . .
O22 O 0.1400(6) 0.2981(4) 0.1228(3) 0.0372(13) Uani 1 1 d . . . . .
O36 O -0.1794(7) 0.8441(5) 0.1913(4) 0.0438(15) Uani 1 1 d . . . . .
O14 O 0.2073(6) 0.8031(4) 0.3927(3) 0.0342(12) Uani 1 1 d . . . . .
O7 O 0.4428(7) 0.5501(5) 0.0569(3) 0.0424(15) Uani 1 1 d . . . . .
O35 O -0.1250(6) 0.7672(5) 0.0724(3) 0.0392(14) Uani 1 1 d . . . . .
O15 O -0.0577(7) 0.7757(5) 0.3337(4) 0.0427(15) Uani 1 1 d . . . . .
O44 O 0.3018(7) -0.0862(5) -0.0765(4) 0.0431(15) Uani 1 1 d . . . . .
O43 O 0.2227(7) -0.0504(5) 0.0375(4) 0.0434(15) Uani 1 1 d . . . . .
O28 O 0.4664(7) 0.8409(6) 0.3887(4) 0.0458(16) Uani 1 1 d . . . . .
O13 O 0.3134(8) 0.9885(5) 0.4127(4) 0.0486(16) Uani 1 1 d . . . . .
O6 O 0.2074(7) 0.6150(5) 0.0665(3) 0.0451(16) Uani 1 1 d . . . . .
O10 O 0.5084(7) 0.8696(5) 0.1859(4) 0.0479(17) Uani 1 1 d . . . . .
O52 O 0.3907(8) 0.2722(6) 0.0563(4) 0.0556(19) Uani 1 1 d . . . . .
O16 O 0.0167(7) 0.7759(5) 0.4652(4) 0.0442(15) Uani 1 1 d . . . . .
O25 O 0.6273(8) 0.2943(5) 0.3000(4) 0.0523(18) Uani 1 1 d . . . . .
O19 O -0.0785(7) 0.4102(5) 0.3128(4) 0.0455(16) Uani 1 1 d . . . . .
O33 O 0.4768(8) 0.6640(6) 0.5560(4) 0.0521(18) Uani 1 1 d . . . . .
O37 O -0.0681(8) 0.9082(6) 0.0607(5) 0.061(2) Uani 1 1 d . . . . .
O53 O 0.3625(8) 0.5880(7) -0.0719(5) 0.061(2) Uani 1 1 d . . . . .
N9 N 0.0399(8) -0.1151(6) -0.0786(4) 0.0423(18) Uani 1 1 d . . . . .
H9A H 0.002705 -0.156841 -0.119724 0.051 Uiso 1 1 calc R U . . .
H9B H 0.058366 -0.057431 -0.084466 0.051 Uiso 1 1 calc R U . . .
H9C H -0.016828 -0.109215 -0.050174 0.051 Uiso 1 1 calc R U . . .
O26 O 0.5899(9) 0.2789(6) 0.1905(4) 0.060(2) Uani 1 1 d . . . . .
H26 H 0.589804 0.221905 0.190873 0.090 Uiso 1 1 calc R U . . .
N10 N 0.1029(8) -0.2357(6) 0.0011(4) 0.0385(16) Uani 1 1 d . . . . .
H10A H 0.121947 -0.297438 -0.011485 0.046 Uiso 1 1 calc R U . . .
H10B H 0.015328 -0.232168 -0.013608 0.046 Uiso 1 1 calc R U . . .
H10C H 0.125078 -0.212357 0.047332 0.046 Uiso 1 1 calc R U . . .
O39 O 0.9279(8) 0.7993(6) 0.7718(4) 0.0566(19) Uani 1 1 d . . . . .
N3 N -0.1967(9) 0.5885(6) 0.0729(4) 0.0437(18) Uani 1 1 d . . . . .
H3A H -0.250339 0.547741 0.083380 0.052 Uiso 1 1 calc R U . . .
H3B H -0.114062 0.568808 0.077181 0.052 Uiso 1 1 calc R U . . .
H3C H -0.227549 0.589720 0.029169 0.052 Uiso 1 1 calc R U . . .
O46 O 0.3966(8) 0.0618(6) -0.0503(5) 0.060(2) Uani 1 1 d . . . . .
N4 N -0.3703(7) 0.7303(6) 0.0888(4) 0.0414(18) Uani 1 1 d . . . . .
H4A H -0.380118 0.704845 0.042984 0.050 Uiso 1 1 calc R U . . .
H4B H -0.383946 0.793109 0.098160 0.050 Uiso 1 1 calc R U . . .
H4C H -0.429586 0.699709 0.103891 0.050 Uiso 1 1 calc R U . . .
N11 N 0.3636(8) -0.2005(7) 0.0070(5) 0.048(2) Uani 1 1 d . . . . .
H11A H 0.368103 -0.263978 -0.011126 0.057 Uiso 1 1 calc R U . . .
H11B H 0.364513 -0.187871 0.052203 0.057 Uiso 1 1 calc R U . . .
H11C H 0.433765 -0.167963 0.001351 0.057 Uiso 1 1 calc R U . . .
O30 O 0.5438(9) 0.6840(7) 0.4509(4) 0.064(2) Uani 1 1 d . . . . .
H30 H 0.566646 0.650238 0.477076 0.096 Uiso 1 1 calc R U . . .
N12 N 0.1862(8) -0.2695(6) -0.1200(4) 0.0417(17) Uani 1 1 d . . . . .
H12A H 0.101914 -0.279022 -0.144555 0.050 Uiso 1 1 calc R U . . .
H12B H 0.208434 -0.322424 -0.107119 0.050 Uiso 1 1 calc R U . . .
H12C H 0.241082 -0.257616 -0.146028 0.050 Uiso 1 1 calc R U . . .
O40 O 0.8560(8) 0.8720(6) 0.6708(5) 0.0571(19) Uani 1 1 d . . . . .
O34 O 0.3222(9) 0.5850(6) 0.5840(4) 0.060(2) Uani 1 1 d . . . . .
H34 H 0.365944 0.554264 0.607987 0.089 Uiso 1 1 calc R U . . .
N1 N -0.2658(8) 0.6740(6) 0.2025(4) 0.0421(18) Uani 1 1 d . . . . .
H1A H -0.283989 0.609859 0.187969 0.050 Uiso 1 1 calc R U . . .
H1B H -0.340953 0.702669 0.207963 0.050 Uiso 1 1 calc R U . . .
H1C H -0.206377 0.690356 0.243049 0.050 Uiso 1 1 calc R U . . .
N2 N -0.0120(8) 0.7047(6) 0.1805(4) 0.0416(18) Uani 1 1 d . . . . .
H2A H 0.042269 0.701371 0.151013 0.050 Uiso 1 1 calc R U . . .
H2B H -0.009346 0.651130 0.194458 0.050 Uiso 1 1 calc R U . . .
H2C H 0.014758 0.756368 0.217323 0.050 Uiso 1 1 calc R U . . .
O41 O 1.1341(10) 0.8026(7) 0.7614(5) 0.069(2) Uani 1 1 d . . . . .
O29 O 0.6970(10) 0.7945(8) 0.5166(5) 0.072(2) Uani 1 1 d . . . . .
O45 O 0.3017(10) 0.0997(6) 0.0695(5) 0.068(2) Uani 1 1 d . . . . .
O51 O -0.1050(10) 0.5408(7) 0.4660(5) 0.072(3) Uani 1 1 d . . . . .
O49 O 1.4401(12) 0.9321(7) 0.8105(5) 0.078(3) Uani 1 1 d . . . . .
C7 C 0.2254(8) 0.5649(6) 0.4272(4) 0.0317(17) Uani 1 1 d . . . . .
O42 O 1.0598(10) 0.8901(8) 0.6574(5) 0.079(3) Uani 1 1 d . . . . .
N6 N 0.7974(10) 0.9638(6) 0.7939(6) 0.060(3) Uani 1 1 d . . . . .
H6A H 0.750802 1.005110 0.775033 0.071 Uiso 1 1 calc R U . . .
H6B H 0.884746 0.981885 0.802890 0.071 Uiso 1 1 calc R U . . .
H6C H 0.773146 0.963763 0.833337 0.071 Uiso 1 1 calc R U . . .
C1 C 0.4645(8) 0.4503(6) 0.2113(4) 0.0301(16) Uani 1 1 d . . . . .
O38 O -0.0987(11) 0.9869(6) 0.1944(5) 0.076(3) Uani 1 1 d . . . . .
N5 N 0.5951(11) 0.8641(8) 0.6754(6) 0.064(3) Uani 1 1 d . . . . .
H5A H 0.573888 0.822397 0.632883 0.077 Uiso 1 1 calc R U . . .
H5B H 0.607016 0.924050 0.672090 0.077 Uiso 1 1 calc R U . . .
H5C H 0.528914 0.861172 0.697450 0.077 Uiso 1 1 calc R U . . .
C4 C 0.5523(9) 0.8026(8) 0.3568(5) 0.042(2) Uani 1 1 d . . . . .
O47 O -0.3153(11) 0.9890(9) 0.3148(7) 0.093(4) Uani 1 1 d . . . . .
C9 C 0.3865(10) 0.5996(7) 0.5416(5) 0.042(2) Uani 1 1 d . . . . .
C11 C -0.1313(10) 0.9045(7) 0.1644(6) 0.049(2) Uani 1 1 d . . . . .
C10 C -0.1058(9) 0.8587(7) 0.0940(6) 0.044(2) Uani 1 1 d . . . . .
C15 C 0.3337(10) 0.0003(7) -0.0371(6) 0.045(2) Uani 1 1 d . . . . .
N7 N 0.6725(11) 0.7953(8) 0.7908(6) 0.060(2) Uani 1 1 d . . . . .
H7A H 0.632178 0.735587 0.771556 0.072 Uiso 1 1 calc R U . . .
H7B H 0.611384 0.836902 0.801421 0.072 Uiso 1 1 calc R U . . .
H7C H 0.732294 0.796667 0.829465 0.072 Uiso 1 1 calc R U . . .
C2 C 0.5856(9) 0.4347(7) 0.2623(5) 0.040(2) Uani 1 1 d . . . . .
C3 C 0.6031(9) 0.3299(7) 0.2481(5) 0.040(2) Uani 1 1 d . . . . .
C5 C 0.6662(9) 0.7621(9) 0.3958(6) 0.050(3) Uani 1 1 d . . . . .
C8 C 0.3461(10) 0.5325(7) 0.4689(5) 0.041(2) Uani 1 1 d . . . . .
C14 C 0.2821(11) 0.0221(9) 0.0297(6) 0.051(2) Uani 1 1 d . . . . .
C12 C 1.0199(12) 0.8179(9) 0.7435(7) 0.057(3) Uani 1 1 d . . . . .
N8 N 0.7346(12) 0.6996(8) 0.6693(7) 0.076(3) Uani 1 1 d . . . . .
H8A H 0.667376 0.694307 0.632742 0.091 Uiso 1 1 calc R U . . .
H8B H 0.714779 0.660237 0.693366 0.091 Uiso 1 1 calc R U . . .
H8C H 0.809470 0.683163 0.654490 0.091 Uiso 1 1 calc R U . . .
O50 O 0.9564(15) 0.6829(9) 0.5867(6) 0.100(4) Uani 1 1 d . . . . .
C6 C 0.6380(11) 0.7500(9) 0.4606(6) 0.051(2) Uani 1 1 d . . . . .
C13 C 0.9759(14) 0.8642(9) 0.6862(7) 0.063(3) Uani 1 1 d . . . . .
O48 O 1.2633(17) 0.8009(11) 0.5819(7) 0.122(5) Uani 1 1 d . . . . .
Na3B Na 0.8817(15) 0.9039(12) 0.5526(7) 0.099(3) Uani 0.532(13) 1 d . . P A 1
Na3A Na 0.9117(18) 0.8347(14) 0.5538(8) 0.099(3) Uani 0.468(13) 1 d . . P A 2
Na4A Na 0.500000 1.000000 0.500000 0.259(16) Uani 1 2 d S . P B 2
Na4B Na 0.365(3) 0.936(3) 0.5428(12) 0.26(2) Uani 0.5 1 d . . P B -2
O54A O 1.000000 1.000000 0.500000 0.093(8) Uani 0.5 2 d S . P . .
O54B O 1.052(6) 1.008(3) 0.5624(19) 0.093(8) Uani 0.25 1 d . . P A .
O54C O 0.857(6) 0.977(3) 0.4582(19) 0.093(8) Uani 0.25 1 d . . P A .

loop_
_atom_site_aniso_label
_atom_site_aniso_U_11
_atom_site_aniso_U_22
_atom_site_aniso_U_33
_atom_site_aniso_U_23
_atom_site_aniso_U_13
_atom_site_aniso_U_12
Mo1 0.0332(3) 0.0252(3) 0.0314(3) 0.0130(2) 0.0093(2) 0.0040(2)
Mo2 0.0315(3) 0.0245(3) 0.0391(4) 0.0143(3) 0.0082(3) 0.0011(2)
Mo4 0.0298(3) 0.0333(3) 0.0347(3) 0.0146(3) 0.0094(3) 0.0079(3)
Mo5 0.0280(3) 0.0325(3) 0.0404(4) 0.0182(3) 0.0041(3) -0.0014(3)
Mo3 0.0317(3) 0.0254(3) 0.0369(4) 0.0087(3) 0.0054(3) 0.0021(2)
Mo6 0.0279(3) 0.0252(3) 0.0399(4) 0.0089(3) 0.0001(3) 0.0012(2)
Ge1 0.0219(4) 0.0246(4) 0.0287(4) 0.0121(3) 0.0039(3) 0.0032(3)
Co1 0.0267(7) 0.0309(7) 0.0407(7) 0.0172(6) 0.0023(5) 0.0015(5)
Co3 0.0278(7) 0.0339(7) 0.0390(7) 0.0166(6) 0.0039(5) 0.0016(5)
Co2 0.0513(10) 0.0450(10) 0.0604(11) 0.0198(8) 0.0073(8) 0.0071(8)
O2 0.027(3) 0.027(3) 0.032(3) 0.017(2) 0.006(2) 0.003(2)
O5 0.033(3) 0.032(3) 0.028(3) 0.011(2) 0.005(2) 0.001(2)
O24 0.026(3) 0.028(3) 0.034(3) 0.014(2) 0.005(2) 0.002(2)
O3 0.026(3) 0.027(3) 0.035(3) 0.013(2) 0.008(2) 0.002(2)
O8 0.032(3) 0.032(3) 0.041(3) 0.014(2) 0.011(2) 0.002(2)
O4 0.035(3) 0.026(3) 0.030(3) 0.010(2) 0.007(2) 0.001(2)
O11 0.039(3) 0.020(3) 0.045(3) 0.011(2) 0.008(3) 0.002(2)
O20 0.030(3) 0.030(3) 0.044(3) 0.018(2) 0.002(2) 0.003(2)
O1 0.031(3) 0.041(3) 0.042(3) 0.020(3) 0.002(2) 0.006(3)
O31 0.039(3) 0.036(3) 0.035(3) 0.012(2) 0.004(2) 0.012(3)
O18 0.031(3) 0.040(3) 0.040(3) 0.014(3) 0.002(2) 0.001(3)
O32 0.039(3) 0.034(3) 0.039(3) 0.017(3) 0.009(3) 0.005(3)
O23 0.025(3) 0.034(3) 0.047(3) 0.024(3) 0.007(2) 0.008(2)
O12 0.042(4) 0.031(3) 0.055(4) 0.013(3) 0.014(3) 0.009(3)
O17 0.029(3) 0.038(3) 0.039(3) 0.013(3) 0.012(2) 0.004(2)
O9 0.050(4) 0.033(3) 0.039(3) 0.017(3) 0.004(3) 0.009(3)
O21 0.038(3) 0.037(3) 0.044(3) 0.017(3) -0.001(3) 0.003(3)
Na1 0.081(4) 0.076(4) 0.128(5) 0.051(4) 0.024(4) 0.018(3)
O27 0.029(3) 0.045(4) 0.050(4) 0.022(3) 0.005(3) 0.006(3)
Na2 0.075(4) 0.083(4) 0.113(5) 0.039(4) 0.017(3) 0.009(3)
O22 0.030(3) 0.034(3) 0.047(3) 0.015(3) 0.002(2) 0.000(2)
O36 0.040(4) 0.038(3) 0.054(4) 0.013(3) 0.010(3) 0.006(3)
O14 0.036(3) 0.032(3) 0.033(3) 0.010(2) 0.003(2) 0.001(2)
O7 0.054(4) 0.040(3) 0.044(3) 0.019(3) 0.021(3) 0.011(3)
O35 0.031(3) 0.034(3) 0.054(4) 0.015(3) 0.009(3) 0.001(2)
O15 0.035(3) 0.044(4) 0.052(4) 0.019(3) 0.008(3) 0.007(3)
O44 0.037(3) 0.046(4) 0.050(4) 0.018(3) 0.014(3) -0.001(3)
O43 0.041(4) 0.040(3) 0.050(4) 0.013(3) 0.011(3) -0.003(3)
O28 0.034(3) 0.061(4) 0.044(4) 0.022(3) 0.003(3) 0.002(3)
O13 0.053(4) 0.035(3) 0.059(4) 0.011(3) 0.017(3) 0.006(3)
O6 0.056(4) 0.038(3) 0.041(3) 0.018(3) 0.000(3) 0.007(3)
O10 0.050(4) 0.034(3) 0.072(5) 0.027(3) 0.023(3) 0.003(3)
O52 0.046(4) 0.055(5) 0.070(5) 0.020(4) 0.018(4) 0.002(3)
O16 0.043(4) 0.043(4) 0.053(4) 0.019(3) 0.017(3) 0.012(3)
O25 0.066(5) 0.045(4) 0.048(4) 0.023(3) 0.006(3) 0.002(4)
O19 0.047(4) 0.039(4) 0.054(4) 0.020(3) 0.011(3) -0.001(3)
O33 0.046(4) 0.062(5) 0.048(4) 0.017(3) 0.008(3) -0.002(4)
O37 0.054(5) 0.045(4) 0.105(7) 0.042(4) 0.037(4) 0.009(3)
O53 0.050(4) 0.072(6) 0.080(6) 0.039(5) 0.029(4) 0.023(4)
N9 0.034(4) 0.039(4) 0.054(5) 0.017(4) 0.004(3) 0.005(3)
O26 0.071(5) 0.053(5) 0.056(5) 0.014(4) 0.014(4) 0.020(4)
N10 0.039(4) 0.037(4) 0.044(4) 0.021(3) 0.005(3) 0.002(3)
O39 0.053(4) 0.057(5) 0.058(4) 0.023(4) 0.000(4) -0.007(4)
N3 0.055(5) 0.032(4) 0.042(4) 0.012(3) 0.003(4) 0.000(3)
O46 0.049(4) 0.059(5) 0.075(5) 0.027(4) 0.013(4) -0.015(4)
N4 0.029(4) 0.056(5) 0.049(4) 0.033(4) 0.007(3) 0.003(3)
N11 0.035(4) 0.050(5) 0.062(5) 0.025(4) 0.006(4) 0.005(4)
O30 0.065(5) 0.068(5) 0.055(4) 0.023(4) -0.001(4) -0.014(4)
N12 0.039(4) 0.036(4) 0.052(5) 0.017(4) 0.009(3) 0.007(3)
O40 0.052(5) 0.049(4) 0.077(5) 0.031(4) 0.012(4) 0.012(3)
O34 0.072(5) 0.066(5) 0.040(4) 0.019(4) 0.007(4) -0.007(4)
N1 0.037(4) 0.049(5) 0.048(4) 0.024(4) 0.011(3) 0.004(3)
N2 0.034(4) 0.052(5) 0.044(4) 0.025(4) 0.004(3) 0.009(3)
O41 0.065(6) 0.060(5) 0.083(6) 0.025(5) 0.012(5) 0.014(4)
O29 0.064(6) 0.078(6) 0.062(5) 0.008(5) 0.007(4) -0.001(5)
O45 0.091(7) 0.039(4) 0.070(5) 0.007(4) 0.022(5) -0.011(4)
O51 0.084(7) 0.071(6) 0.068(5) 0.027(5) 0.024(5) -0.011(5)
O49 0.104(8) 0.066(6) 0.080(6) 0.034(5) 0.036(6) 0.025(5)
C7 0.029(4) 0.038(4) 0.034(4) 0.021(3) 0.006(3) 0.004(3)
O42 0.067(6) 0.095(8) 0.084(7) 0.039(6) 0.018(5) -0.007(5)
N6 0.055(6) 0.038(5) 0.095(8) 0.033(5) 0.018(5) 0.013(4)
C1 0.020(3) 0.024(4) 0.046(4) 0.013(3) 0.003(3) 0.005(3)
O38 0.099(8) 0.037(4) 0.081(6) 0.004(4) 0.015(5) -0.005(4)
N5 0.056(6) 0.055(6) 0.072(6) 0.019(5) -0.006(5) -0.010(5)
C4 0.030(4) 0.050(5) 0.050(5) 0.025(4) 0.003(4) -0.007(4)
O47 0.073(7) 0.100(9) 0.115(9) 0.052(7) 0.011(6) -0.015(6)
C9 0.045(5) 0.040(5) 0.043(5) 0.017(4) 0.005(4) 0.007(4)
C11 0.038(5) 0.034(5) 0.074(7) 0.022(5) 0.003(5) -0.001(4)
C10 0.029(4) 0.038(5) 0.069(6) 0.022(5) 0.010(4) 0.003(4)
C15 0.034(5) 0.040(5) 0.062(6) 0.020(5) 0.009(4) -0.005(4)
N7 0.057(6) 0.054(6) 0.071(6) 0.023(5) 0.012(5) -0.003(5)
C2 0.035(5) 0.040(5) 0.041(5) 0.020(4) -0.010(4) 0.005(4)
C3 0.035(5) 0.041(5) 0.046(5) 0.016(4) 0.007(4) 0.005(4)
C5 0.026(4) 0.073(7) 0.061(6) 0.037(6) 0.006(4) 0.010(4)
C8 0.037(5) 0.042(5) 0.044(5) 0.020(4) -0.002(4) 0.010(4)
C14 0.047(6) 0.054(6) 0.053(6) 0.015(5) 0.012(5) -0.006(5)
C12 0.051(7) 0.046(6) 0.070(7) 0.012(5) 0.013(5) -0.005(5)
N8 0.066(7) 0.059(7) 0.088(8) 0.010(6) 0.001(6) 0.011(5)
O50 0.145(12) 0.075(7) 0.085(7) 0.031(6) 0.027(7) 0.011(7)
C6 0.042(5) 0.056(6) 0.058(6) 0.022(5) 0.008(5) 0.009(5)
C13 0.065(8) 0.051(7) 0.068(7) 0.014(6) 0.008(6) -0.008(6)
O48 0.154(14) 0.115(11) 0.084(8) 0.009(8) 0.017(8) 0.041(10)
Na3B 0.099(7) 0.111(9) 0.075(5) 0.012(7) 0.011(5) 0.015(7)
Na3A 0.099(7) 0.111(9) 0.075(5) 0.012(7) 0.011(5) 0.015(7)
Na4A 0.23(2) 0.43(4) 0.092(9) 0.081(16) 0.001(11) -0.17(2)
Na4B 0.24(3) 0.46(6) 0.112(15) 0.18(3) -0.003(17) -0.10(3)
O54A 0.18(3) 0.057(11) 0.045(9) 0.013(9) 0.032(11) 0.028(15)
O54B 0.18(3) 0.057(11) 0.045(9) 0.013(9) 0.032(11) 0.028(15)
O54C 0.18(3) 0.057(11) 0.045(9) 0.013(9) 0.032(11) 0.028(15)

loop_
_atom_type_symbol
_atom_type_description
_atom_type_scat_dispersion_real
_atom_type_scat_dispersion_imag
_atom_type_scat_source
C C 0.0181 0.0091 'International Tables Vol C Tables 4.2.6.8 and 6.1.1.4'
H H 0.0000 0.0000 'International Tables Vol C Tables 4.2.6.8 and 6.1.1.4'
Co Co -2.3653 3.6143 'International Tables Vol C Tables 4.2.6.8 and 6.1.1.4'
Ge Ge -1.0885 0.8855 'International Tables Vol C Tables 4.2.6.8 and 6.1.1.4'
Mo Mo -0.0483 2.7339 'International Tables Vol C Tables 4.2.6.8 and 6.1.1.4'
N N 0.0311 0.0180 'International Tables Vol C Tables 4.2.6.8 and 6.1.1.4'
Na Na 0.1353 0.1239 'International Tables Vol C Tables 4.2.6.8 and 6.1.1.4'
O O 0.0492 0.0322 'International Tables Vol C Tables 4.2.6.8 and 6.1.1.4'

loop_
_exptl_crystal_face_index_h
_exptl_crystal_face_index_k
_exptl_crystal_face_index_l
_exptl_crystal_face_perp_dist
-2 0 1 0.1083
2 0 -1 0.0741
0 1 1 0.0469
0 -1 -1 0.0010
0 3 -5 0.0101
0 -3 5 0.0121

loop_
_geom_angle_atom_site_label_1
_geom_angle_atom_site_label_2
_geom_angle_atom_site_label_3
_geom_angle
_geom_angle_site_symmetry_1
_geom_angle_site_symmetry_3
_geom_angle_publ_flag
O2 Mo1 O23 78.9(2) . . ?
O5 Mo1 O2 74.6(2) . . ?
O5 Mo1 O23 79.4(2) . . ?
O8 Mo1 O2 84.7(2) . . ?
O8 Mo1 O5 153.8(2) . . ?
O8 Mo1 O23 81.0(2) . . ?
O7 Mo1 O2 162.4(3) . . ?
O7 Mo1 O5 97.2(3) . . ?
O7 Mo1 O8 98.0(3) . . ?
O7 Mo1 O23 84.4(3) . . ?
O6 Mo1 O2 93.1(3) . . ?
O6 Mo1 O5 96.8(3) . . ?
O6 Mo1 O8 100.2(3) . . ?
O6 Mo1 O23 171.8(3) . . ?
O6 Mo1 O7 103.4(3) . . ?
O3 Mo2 O27 78.1(2) . . ?
O8 Mo2 O3 83.8(2) . . ?
O8 Mo2 O11 152.9(2) . . ?
O8 Mo2 O27 78.2(3) . . ?
O11 Mo2 O3 74.8(2) . . ?
O11 Mo2 O27 81.1(3) . . ?
O9 Mo2 O3 94.1(3) . . ?
O9 Mo2 O8 98.3(3) . . ?
O9 Mo2 O11 99.6(3) . . ?
O9 Mo2 O27 171.7(3) . . ?
O10 Mo2 O3 162.5(3) . . ?
O10 Mo2 O8 98.7(3) . . ?
O10 Mo2 O11 97.0(3) . . ?
O10 Mo2 O9 102.6(3) . . ?
O10 Mo2 O27 85.4(3) . . ?
O4 Mo4 O31 78.7(2) . . ?
O17 Mo4 O4 72.2(2) . . ?
O17 Mo4 O31 81.0(2) . . ?
O14 Mo4 O4 84.6(2) . . ?
O14 Mo4 O31 80.6(2) . . ?
O14 Mo4 O17 152.8(3) . . ?
O15 Mo4 O4 93.0(3) . . ?
O15 Mo4 O31 171.6(3) . . ?
O15 Mo4 O17 95.7(3) . . ?
O15 Mo4 O14 99.7(3) . . ?
O16 Mo4 O4 160.3(3) . . ?
O16 Mo4 O31 84.3(3) . . ?
O16 Mo4 O17 95.5(3) . . ?
O16 Mo4 O14 102.4(3) . . ?
O16 Mo4 O15 103.8(3) . . ?
O4 Mo5 O32 78.5(2) . . ?
O20 Mo5 O4 85.3(2) . . ?
O20 Mo5 O32 81.2(2) . . ?
O20 Mo5 O17 153.3(3) . . ?
O18 Mo5 O4 92.8(3) . . ?
O18 Mo5 O20 98.4(3) . . ?
O18 Mo5 O32 171.3(3) . . ?
O18 Mo5 O17 96.3(3) . . ?
O18 Mo5 O19 103.8(3) . . ?
O17 Mo5 O4 71.8(2) . . ?
O17 Mo5 O32 81.0(2) . . ?
O19 Mo5 O4 160.1(3) . . ?
O19 Mo5 O20 102.7(3) . . ?
O19 Mo5 O32 84.7(3) . . ?
O19 Mo5 O17 95.2(3) . . ?
O3 Mo3 O28 76.8(2) . . ?
O3 Mo3 Na4A 127.30(15) . . ?
O11 Mo3 O3 74.3(2) . . ?
O11 Mo3 O28 81.5(3) . . ?
O11 Mo3 Na4A 95.90(18) . . ?
O12 Mo3 O3 95.6(3) . . ?
O12 Mo3 O11 97.4(3) . . ?
O12 Mo3 O14 97.3(3) . . ?
O12 Mo3 O28 172.4(3) . . ?
O12 Mo3 O13 104.1(3) . . ?
O12 Mo3 Na4A 137.0(2) . . ?
O14 Mo3 O3 83.1(2) . . ?
O14 Mo3 O11 154.1(3) . . ?
O14 Mo3 O28 81.0(3) . . ?
O14 Mo3 Na4A 87.59(17) . . ?
O28 Mo3 Na4A 50.53(19) . . ?
O13 Mo3 O3 159.4(3) . . ?
O13 Mo3 O11 96.8(3) . . ?
O13 Mo3 O14 100.1(3) . . ?
O13 Mo3 O28 83.6(3) . . ?
O13 Mo3 Na4A 33.7(3) . . ?
O2 Mo6 O24 76.8(2) . . ?
O5 Mo6 O2 74.4(2) . . ?
O5 Mo6 O24 79.9(2) . . ?
O20 Mo6 O2 85.2(2) . . ?
O20 Mo6 O5 154.9(2) . . ?
O20 Mo6 O24 81.4(2) . . ?
O21 Mo6 O2 95.1(3) . . ?
O21 Mo6 O5 97.5(3) . . ?
O21 Mo6 O24 171.8(3) . . ?
O21 Mo6 O20 98.8(3) . . ?
O21 Mo6 O22 102.8(3) . . ?
O22 Mo6 O2 160.5(3) . . ?
O22 Mo6 O5 95.2(3) . . ?
O22 Mo6 O24 85.2(2) . . ?
O22 Mo6 O20 99.7(3) . . ?
O2 Ge1 O3 107.9(3) . . ?
O2 Ge1 O4 107.3(3) . . ?
O2 Ge1 O1 108.4(3) . . ?
O3 Ge1 O4 107.2(3) . . ?
O1 Ge1 O3 113.0(3) . . ?
O1 Ge1 O4 112.7(3) . . ?
O36 Co1 N3 175.3(3) . . ?
O36 Co1 N4 90.1(4) . . ?
O36 Co1 N1 89.1(3) . . ?
O36 Co1 N2 88.7(3) . . ?
O35 Co1 O36 86.0(3) . . ?
O35 Co1 N3 89.4(3) . . ?
O35 Co1 N4 89.1(3) . . ?
O35 Co1 N1 174.9(3) . . ?
O35 Co1 N2 89.6(3) . . ?
N3 Co1 N4 91.0(4) . . ?
N3 Co1 N1 95.5(4) . . ?
N3 Co1 N2 90.1(4) . . ?
N4 Co1 N1 89.4(3) . . ?
N4 Co1 N2 178.3(3) . . ?
N2 Co1 N1 91.8(3) . . ?
O44 Co3 O43 85.2(3) . . ?
O44 Co3 N9 90.5(3) . . ?
O44 Co3 N10 178.3(3) . . ?
O44 Co3 N11 90.0(3) . . ?
O44 Co3 N12 91.0(3) . . ?
O43 Co3 N9 88.0(3) . . ?
O43 Co3 N10 93.3(3) . . ?
O43 Co3 N11 87.6(4) . . ?
O43 Co3 N12 176.2(3) . . ?
N9 Co3 N11 175.5(4) . . ?
N9 Co3 N12 91.9(4) . . ?
N10 Co3 N9 90.3(3) . . ?
N10 Co3 N11 89.0(3) . . ?
N10 Co3 N12 90.5(4) . . ?
N12 Co3 N11 92.6(4) . . ?
O39 Co2 N6 88.6(4) . . ?
O39 Co2 N5 175.0(5) . . ?
O39 Co2 N8 87.3(4) . . ?
O40 Co2 O39 85.7(4) . . ?
O40 Co2 N6 88.5(4) . . ?
O40 Co2 N5 89.4(4) . . ?
O40 Co2 N7 175.6(4) . . ?
O40 Co2 N8 93.0(5) . . ?
N5 Co2 N6 92.4(4) . . ?
N7 Co2 O39 91.9(4) . . ?
N7 Co2 N6 87.8(5) . . ?
N7 Co2 N5 93.0(5) . . ?
N7 Co2 N8 90.5(5) . . ?
N8 Co2 N6 175.5(5) . . ?
N8 Co2 N5 91.8(5) . . ?
Mo6 O2 Mo1 98.9(2) . . ?
Ge1 O2 Mo1 129.0(3) . . ?
Ge1 O2 Mo6 128.3(3) . . ?
Mo1 O5 Mo6 112.0(3) . . ?
C1 O24 Mo6 129.2(5) . . ?
Mo3 O3 Mo2 97.5(2) . . ?
Ge1 O3 Mo2 130.2(3) . . ?
Ge1 O3 Mo3 129.8(3) . . ?
Mo1 O8 Mo2 139.6(3) . . ?
Mo5 O4 Mo4 101.4(2) . . ?
Ge1 O4 Mo4 127.2(3) . . ?
Ge1 O4 Mo5 127.8(3) . . ?
Mo2 O11 Mo3 113.3(3) . . ?
Mo5 O20 Mo6 138.3(3) . . ?
C7 O31 Mo4 129.5(5) . . ?
C7 O32 Mo5 131.8(5) . . ?
C1 O23 Mo1 129.0(5) . . ?
Mo3 O12 Na1 145.0(4) . . ?
Mo4 O17 Mo5 114.5(3) . . ?
O12 Na1 Na2 128.1(3) . 2_676 ?
O12 Na1 O36 86.4(3) . . ?
O12 Na1 O15 70.7(3) . . ?
O12 Na1 O42 93.5(4) . 2_676 ?
O12 Na1 O38 78.5(3) . . ?
O12 Na1 C11 78.2(3) . . ?
O12 Na1 Na3B 70.1(4) . 2_676 ?
O12 Na1 Na3A 80.0(4) . 2_676 ?
O12 Na1 O54C 115.0(12) . 1_455 ?
Na2 Na1 Na3A 72.3(3) 2_676 2_676 ?
O36 Na1 Na2 92.6(3) . 2_676 ?
O36 Na1 O38 47.5(3) . . ?
O36 Na1 C11 25.0(2) . . ?
O36 Na1 Na3B 150.1(4) . 2_676 ?
O36 Na1 Na3A 145.7(4) . 2_676 ?
O36 Na1 O54C 148.0(12) . 1_455 ?
O15 Na1 Na2 160.6(3) . 2_676 ?
O15 Na1 O36 83.0(3) . . ?
O15 Na1 O38 122.9(4) . . ?
O15 Na1 C11 102.3(4) . . ?
O15 Na1 Na3B 105.3(4) . 2_676 ?
O15 Na1 Na3A 120.7(4) . 2_676 ?
O15 Na1 O54C 82.4(8) . 1_455 ?
O42 Na1 Na2 41.8(3) 2_676 2_676 ?
O42 Na1 O36 116.2(4) 2_676 . ?
O42 Na1 O15 154.9(4) 2_676 . ?
O42 Na1 O38 70.0(3) 2_676 . ?
O42 Na1 C11 92.9(4) 2_676 . ?
O42 Na1 Na3B 50.0(4) 2_676 2_676 ?
O42 Na1 Na3A 34.9(4) 2_676 2_676 ?
O42 Na1 O54C 87.3(9) 2_676 1_455 ?
O38 Na1 Na2 64.0(3) . 2_676 ?
O38 Na1 C11 23.0(3) . . ?
O38 Na1 Na3B 107.7(4) . 2_676 ?
O38 Na1 Na3A 98.7(4) . 2_676 ?
O38 Na1 O54C 154.7(9) . 1_455 ?
O47 Na1 O12 167.8(5) . . ?
O47 Na1 Na2 41.3(3) . 2_676 ?
O47 Na1 O36 88.2(4) . . ?
O47 Na1 O15 119.4(4) . . ?
O47 Na1 O42 79.2(4) . 2_676 ?
O47 Na1 O38 89.8(4) . . ?
O47 Na1 C11 92.4(4) . . ?
O47 Na1 Na3B 110.9(5) . 2_676 ?
O47 Na1 Na3A 98.7(5) . 2_676 ?
O47 Na1 O54B 91.9(15) . 2_676 ?
O47 Na1 O54C 74.6(12) . 1_455 ?
C11 Na1 Na2 79.7(3) . 2_676 ?
C11 Na1 Na3B 127.4(4) . 2_676 ?
C11 Na1 Na3A 120.8(4) . 2_676 ?
Na3B Na1 Na2 87.9(3) 2_676 2_676 ?
Na3B Na1 Na3A 15.7(3) 2_676 2_676 ?
O54B Na1 O12 95.9(15) 2_676 . ?
O54B Na1 Na2 96.6(11) 2_676 2_676 ?
O54B Na1 O36 166.2(12) 2_676 . ?
O54B Na1 O15 84.9(10) 2_676 . ?
O54B Na1 O42 77.3(11) 2_676 2_676 ?
O54B Na1 O38 146.2(12) 2_676 . ?
O54B Na1 C11 168.3(14) 2_676 . ?
O54B Na1 Na3B 41.1(14) 2_676 2_676 ?
O54B Na1 Na3A 47.8(13) 2_676 2_676 ?
O54B Na1 O54C 21.9(18) 2_676 1_455 ?
O54C Na1 Na2 91.8(9) 1_455 2_676 ?
O54C Na1 C11 166.7(13) 1_455 . ?
O54C Na1 Na3B 61.7(12) 1_455 2_676 ?
O54C Na1 Na3A 65.1(11) 1_455 2_676 ?
C4 O27 Mo2 127.8(6) . . ?
O25 Na2 Na1 168.7(4) 2_766 2_676 ?
O25 Na2 C12 98.3(4) 2_766 . ?
O25 Na2 C13 117.2(4) 2_766 . ?
O41 Na2 Na1 97.8(3) . 2_676 ?
O41 Na2 O25 82.3(4) . 2_766 ?
O41 Na2 O49 93.4(4) . . ?
O41 Na2 O42 72.4(4) . . ?
O41 Na2 O47 134.5(5) . 2_676 ?
O41 Na2 C12 21.5(3) . . ?
O41 Na2 C13 50.3(4) . . ?
O41 Na2 O48 122.3(6) . . ?
O49 Na2 Na1 102.8(3) . 2_676 ?
O49 Na2 O25 88.5(4) . 2_766 ?
O49 Na2 C12 108.0(4) . . ?
O49 Na2 C13 126.5(5) . . ?
O49 Na2 O48 140.0(6) . . ?
O42 Na2 Na1 42.6(3) . 2_676 ?
O42 Na2 O25 127.9(4) . 2_766 ?
O42 Na2 O49 136.5(5) . . ?
O42 Na2 C12 51.0(4) . . ?
O42 Na2 C13 22.2(3) . . ?
O42 Na2 O48 76.7(5) . . ?
O47 Na2 Na1 40.3(3) 2_676 2_676 ?
O47 Na2 O25 142.5(5) 2_676 2_766 ?
O47 Na2 O49 83.6(4) 2_676 . ?
O47 Na2 O42 79.1(4) 2_676 . ?
O47 Na2 C12 119.0(5) 2_676 . ?
O47 Na2 C13 96.5(4) 2_676 . ?
O47 Na2 O48 82.9(6) 2_676 . ?
C12 Na2 Na1 79.3(3) . 2_676 ?
C12 Na2 C13 28.8(4) . . ?
C13 Na2 Na1 56.6(3) . 2_676 ?
O48 Na2 Na1 90.5(4) . 2_676 ?
O48 Na2 O25 80.0(5) . 2_766 ?
O48 Na2 C12 111.5(6) . . ?
O48 Na2 C13 92.3(5) . . ?
Co1 O36 Na1 139.2(4) . . ?
C11 O36 Co1 112.3(7) . . ?
C11 O36 Na1 98.5(7) . . ?
Mo4 O14 Mo3 137.5(3) . . ?
C10 O35 Co1 112.1(7) . . ?
Mo4 O15 Na1 137.4(4) . . ?
C15 O44 Co3 113.0(6) . . ?
C14 O43 Co3 113.8(7) . . ?
Mo3 O28 Na4A 89.4(3) . . ?
C4 O28 Mo3 128.8(6) . . ?
C4 O28 Na4A 128.3(6) . . ?
Mo3 O13 Na3B 115.4(5) . 2_676 ?
Mo3 O13 Na4A 122.5(4) . . ?
Mo3 O13 Na4B 109.1(9) . . ?
Na4A O13 Na4B 45.5(6) . . ?
Mo4 O16 Na3B 150.6(5) . 1_455 ?
Mo4 O16 Na3A 164.5(6) . 1_455 ?
C3 O25 Na2 123.5(7) . 2_766 ?
Co3 N9 H9A 109.5 . . ?
Co3 N9 H9B 109.5 . . ?
Co3 N9 H9C 109.5 . . ?
H9A N9 H9B 109.5 . . ?
H9A N9 H9C 109.5 . . ?
H9B N9 H9C 109.5 . . ?
C3 O26 H26 109.5 . . ?
Co3 N10 H10A 109.5 . . ?
Co3 N10 H10B 109.5 . . ?
Co3 N10 H10C 109.5 . . ?
H10A N10 H10B 109.5 . . ?
H10A N10 H10C 109.5 . . ?
H10B N10 H10C 109.5 . . ?
C12 O39 Co2 110.9(8) . . ?
Co1 N3 H3A 109.5 . . ?
Co1 N3 H3B 109.5 . . ?
Co1 N3 H3C 109.5 . . ?
H3A N3 H3B 109.5 . . ?
H3A N3 H3C 109.5 . . ?
H3B N3 H3C 109.5 . . ?
Co1 N4 H4A 109.5 . . ?
Co1 N4 H4B 109.5 . . ?
Co1 N4 H4C 109.5 . . ?
H4A N4 H4B 109.5 . . ?
H4A N4 H4C 109.5 . . ?
H4B N4 H4C 109.5 . . ?
Co3 N11 H11A 109.5 . . ?
Co3 N11 H11B 109.5 . . ?
Co3 N11 H11C 109.5 . . ?
H11A N11 H11B 109.5 . . ?
H11A N11 H11C 109.5 . . ?
H11B N11 H11C 109.5 . . ?
C6 O30 H30 109.5 . . ?
Co3 N12 H12A 109.5 . . ?
Co3 N12 H12B 109.5 . . ?
Co3 N12 H12C 109.5 . . ?
H12A N12 H12B 109.5 . . ?
H12A N12 H12C 109.5 . . ?
H12B N12 H12C 109.5 . . ?
Co2 O40 Na3B 153.5(5) . . ?
Co2 O40 Na3A 146.0(6) . . ?
C13 O40 Co2 113.0(8) . . ?
C13 O40 Na3B 90.7(9) . . ?
C13 O40 Na3A 79.6(9) . . ?
C9 O34 H34 109.5 . . ?
Co1 N1 H1A 109.5 . . ?
Co1 N1 H1B 109.5 . . ?
Co1 N1 H1C 109.5 . . ?
H1A N1 H1B 109.5 . . ?
H1A N1 H1C 109.5 . . ?
H1B N1 H1C 109.5 . . ?
Co1 N2 H2A 109.5 . . ?
Co1 N2 H2B 109.5 . . ?
Co1 N2 H2C 109.5 . . ?
H2A N2 H2B 109.5 . . ?
H2A N2 H2C 109.5 . . ?
H2B N2 H2C 109.5 . . ?
C12 O41 Na2 113.3(9) . . ?
C6 O29 Na3B 131.4(10) . . ?
C6 O29 Na3A 128.7(10) . . ?
O31 C7 O32 127.0(8) . . ?
O31 C7 C8 119.2(8) . . ?
O32 C7 C8 113.8(8) . . ?
Na1 O42 Na3B 85.1(5) 2_676 . ?
Na2 O42 Na1 95.6(4) . 2_676 ?
Na2 O42 Na3B 150.4(6) . . ?
C13 O42 Na1 115.8(10) . 2_676 ?
C13 O42 Na2 112.3(9) . . ?
C13 O42 Na3B 93.6(9) . . ?
C13 O42 Na3A 89.2(9) . . ?
Na3A O42 Na2 137.0(7) . . ?
Co2 N6 H6A 109.5 . . ?
Co2 N6 H6B 109.5 . . ?
Co2 N6 H6C 109.5 . . ?
H6A N6 H6B 109.5 . . ?
H6A N6 H6C 109.5 . . ?
H6B N6 H6C 109.5 . . ?
O24 C1 O23 127.8(7) . . ?
O24 C1 C2 116.1(7) . . ?
O23 C1 C2 116.0(7) . . ?
C11 O38 Na1 87.6(8) . . ?
Co2 N5 H5A 109.5 . . ?
Co2 N5 H5B 109.5 . . ?
Co2 N5 H5C 109.5 . . ?
H5A N5 H5B 109.5 . . ?
H5A N5 H5C 109.5 . . ?
H5B N5 H5C 109.5 . . ?
O27 C4 O28 127.0(9) . . ?
O27 C4 C5 115.1(9) . . ?
O28 C4 C5 117.9(9) . . ?
Na1 O47 Na2 98.4(5) . 2_676 ?
O33 C9 O34 124.0(10) . . ?
O33 C9 C8 120.2(9) . . ?
O34 C9 C8 115.8(9) . . ?
O36 C11 Na1 56.6(6) . . ?
O36 C11 C10 113.7(9) . . ?
O38 C11 Na1 69.3(8) . . ?
O38 C11 O36 123.9(12) . . ?
O38 C11 C10 122.1(10) . . ?
C10 C11 Na1 156.9(7) . . ?
O35 C10 C11 115.7(8) . . ?
O37 C10 O35 123.6(11) . . ?
O37 C10 C11 120.6(9) . . ?
O44 C15 C14 114.1(8) . . ?
O46 C15 O44 124.8(11) . . ?
O46 C15 C14 121.1(10) . . ?
Co2 N7 H7A 109.5 . . ?
Co2 N7 H7B 109.5 . . ?
Co2 N7 H7C 109.5 . . ?
H7A N7 H7B 109.5 . . ?
H7A N7 H7C 109.5 . . ?
H7B N7 H7C 109.5 . . ?
C3 C2 C1 109.6(7) . . ?
O25 C3 C2 118.1(9) . . ?
O26 C3 O25 120.4(10) . . ?
O26 C3 C2 121.4(9) . . ?
C6 C5 C4 111.8(9) . . ?
C9 C8 C7 111.4(8) . . ?
O43 C14 C15 113.7(10) . . ?
O45 C14 O43 125.5(11) . . ?
O45 C14 C15 120.8(10) . . ?
O39 C12 Na2 167.6(9) . . ?
O39 C12 C13 114.6(11) . . ?
O41 C12 Na2 45.2(7) . . ?
O41 C12 O39 123.4(12) . . ?
O41 C12 C13 121.9(12) . . ?
C13 C12 Na2 76.8(7) . . ?
Co2 N8 H8A 109.5 . . ?
Co2 N8 H8B 109.5 . . ?
Co2 N8 H8C 109.5 . . ?
H8A N8 H8B 109.5 . . ?
H8A N8 H8C 109.5 . . ?
H8B N8 H8C 109.5 . . ?
O30 C6 C5 113.6(10) . . ?
O30 C6 Na3A 142.0(8) . . ?
O29 C6 O30 122.3(11) . . ?
O29 C6 C5 124.1(11) . . ?
O29 C6 Na3A 33.8(7) . . ?
C5 C6 Na3A 96.9(7) . . ?
O40 C13 Na2 170.0(10) . . ?
O40 C13 O42 124.5(13) . . ?
O40 C13 C12 115.6(12) . . ?
O40 C13 Na3B 64.7(8) . . ?
O40 C13 Na3A 72.6(8) . . ?
O42 C13 Na2 45.5(7) . . ?
O42 C13 C12 119.9(12) . . ?
O42 C13 Na3B 61.4(8) . . ?
O42 C13 Na3A 62.0(8) . . ?
C12 C13 Na2 74.4(7) . . ?
C12 C13 Na3B 165.6(9) . . ?
C12 C13 Na3A 145.0(10) . . ?
Na3B C13 Na2 105.7(5) . . ?
Na3A C13 Na2 99.5(6) . . ?
O13 Na3B Na1 89.8(5) 2_676 2_676 ?
O13 Na3B O16 157.1(6) 2_676 1_655 ?
O13 Na3B O40 76.9(5) 2_676 . ?
O13 Na3B C13 97.6(5) 2_676 . ?
O16 Na3B Na1 109.8(5) 1_655 2_676 ?
O16 Na3B C13 102.5(6) 1_655 . ?
O40 Na3B Na1 72.7(4) . 2_676 ?
O40 Na3B O16 119.3(7) . 1_655 ?
O40 Na3B C13 24.6(3) . . ?
O29 Na3B Na1 150.0(6) . 2_676 ?
O29 Na3B O13 76.7(5) . 2_676 ?
O29 Na3B O16 90.4(6) . 1_655 ?
O29 Na3B O40 78.1(6) . . ?
O29 Na3B O42 116.9(8) . . ?
O29 Na3B C13 95.7(7) . . ?
O29 Na3B O54A 136.1(6) . . ?
O29 Na3B O54C 101.7(15) . . ?
O42 Na3B Na1 44.9(3) . 2_676 ?
O42 Na3B O13 113.9(6) . 2_676 ?
O42 Na3B O16 88.7(6) . 1_655 ?
O42 Na3B O40 49.2(4) . . ?
O42 Na3B C13 25.0(4) . . ?
C13 Na3B Na1 59.2(4) . 2_676 ?
O54A Na3B Na1 72.7(4) . 2_676 ?
O54A Na3B O13 102.9(6) . 2_676 ?
O54A Na3B O16 73.3(4) . 1_655 ?
O54A Na3B O40 145.4(6) . . ?
O54A Na3B O42 103.5(6) . . ?
O54A Na3B C13 127.2(6) . . ?
O54A Na3B O54C 36.5(15) . . ?
O54B Na3B Na1 42.6(10) . 2_676 ?
O54B Na3B O13 105.2(13) . 2_676 ?
O54B Na3B O16 83.4(12) . 1_655 ?
O54B Na3B O40 114.8(11) . . ?
O54B Na3B O29 167.1(12) . . ?
O54B Na3B O42 74.4(12) . . ?
O54B Na3B C13 96.7(11) . . ?
O54B Na3B O54A 31.0(10) . . ?
O54B Na3B O54C 66.2(17) . . ?
O54C Na3B Na1 103.3(14) . 2_676 ?
O54C Na3B O13 83.7(13) . 2_676 ?
O54C Na3B O16 80.5(11) . 1_655 ?
O54C Na3B O40 160.2(13) . . ?
O54C Na3B O42 140.0(17) . . ?
O54C Na3B C13 162.3(15) . . ?
O16 Na3A Na1 110.8(7) 1_655 2_676 ?
O16 Na3A O40 160.8(9) 1_655 . ?
O16 Na3A O42 111.7(8) 1_655 . ?
O16 Na3A O50 87.3(7) 1_655 . ?
O16 Na3A C6 91.6(6) 1_655 . ?
O16 Na3A C13 134.4(9) 1_655 . ?
O16 Na3A O54B 82.3(11) 1_655 . ?
O40 Na3A Na1 66.7(4) . 2_676 ?
O40 Na3A C6 100.6(7) . . ?
O40 Na3A C13 27.8(4) . . ?
O40 Na3A O54B 101.5(10) . . ?
O29 Na3A Na1 131.4(8) . 2_676 ?
O29 Na3A O16 109.1(7) . 1_655 ?
O29 Na3A O40 83.6(7) . . ?
O29 Na3A O42 137.7(9) . . ?
O29 Na3A O50 93.5(8) . . ?
O29 Na3A C6 17.5(4) . . ?
O29 Na3A C13 109.8(8) . . ?
O29 Na3A O54B 127.8(14) . . ?
O42 Na3A Na1 36.8(4) . 2_676 ?
O42 Na3A O40 54.1(5) . . ?
O42 Na3A O50 78.0(7) . . ?
O42 Na3A C6 154.2(8) . . ?
O42 Na3A C13 28.8(4) . . ?
O42 Na3A O54B 69.2(10) . . ?
O50 Na3A Na1 114.8(6) . 2_676 ?
O50 Na3A O40 77.4(6) . . ?
O50 Na3A C6 92.9(7) . . ?
O50 Na3A C13 67.5(6) . . ?
O50 Na3A O54B 138.6(13) . . ?
C6 Na3A Na1 144.3(7) . 2_676 ?
C13 Na3A Na1 55.2(4) . 2_676 ?
C13 Na3A C6 125.5(8) . . ?
C13 Na3A O54B 92.2(10) . . ?
O54B Na3A Na1 37.2(8) . 2_676 ?
O54B Na3A C6 127.2(12) . . ?
Mo3 Na4A Mo3 180.00(3) . 2_676 ?
O28 Na4A Mo3 40.08(14) 2_676 2_676 ?
O28 Na4A Mo3 139.92(14) 2_676 . ?
O28 Na4A Mo3 139.92(14) . 2_676 ?
O28 Na4A Mo3 40.08(14) . . ?
O28 Na4A O28 180.0(3) . 2_676 ?
O13 Na4A Mo3 23.88(17) . . ?
O13 Na4A Mo3 23.88(17) 2_676 2_676 ?
O13 Na4A Mo3 156.12(17) 2_676 . ?
O13 Na4A Mo3 156.12(17) . 2_676 ?
O13 Na4A O28 63.6(2) 2_676 2_676 ?
O13 Na4A O28 63.6(2) . . ?
O13 Na4A O28 116.4(2) . 2_676 ?
O13 Na4A O28 116.4(2) 2_676 . ?
O13 Na4A O13 180.0 2_676 . ?
Na4B Na4A Mo3 81.7(7) . . ?
Na4B Na4A O28 90.9(11) . . ?
Na4B Na4A O13 82.9(7) . . ?
Na4A Na4B O13 51.5(4) . . ?
Na3B O54A Na3B 180.0 . 2_776 ?
O54B O54A Na3B 114(3) . 2_776 ?
O54B O54A Na3B 66(3) 2_776 2_776 ?
O54B O54A Na3B 114(3) 2_776 . ?
O54B O54A Na3B 66(3) . . ?
O54B O54A O54B 180.0(14) 2_776 . ?
O54B O54A O54C 47(3) . 2_776 ?
O54B O54A O54C 47(3) 2_776 . ?
O54B O54A O54C 133(3) . . ?
O54B O54A O54C 133(3) 2_776 2_776 ?
O54C O54A Na3B 107.9(16) . 2_776 ?
O54C O54A Na3B 72.1(16) . . ?
O54C O54A Na3B 107.9(16) 2_776 . ?
O54C O54A Na3B 72.1(16) 2_776 2_776 ?
O54C O54A O54C 179.998(11) 2_776 . ?
Na1 O54B Na3A 95.1(15) 2_676 . ?
Na3B O54B Na1 96.3(17) . 2_676 ?
O54A O54B Na1 163(3) . 2_676 ?
O54A O54B Na3B 83(3) . . ?
O54A O54B Na3A 90(3) . . ?
O54C O54B Na1 109(4) 2_776 2_676 ?
O54C O54B Na3B 146(4) 2_776 . ?
O54C O54B Na3A 131(3) 2_776 . ?
O54C O54B O54A 79(3) 2_776 . ?
Na3B O54C Na1 141.0(17) . 1_655 ?
O54A O54C Na1 101(2) . 1_655 ?
O54A O54C Na3B 71.4(15) . . ?
O54B O54C Na1 49(3) 2_776 1_655 ?
O54B O54C Na3B 120(4) 2_776 . ?
O54B O54C O54A 54(4) 2_776 . ?

loop_
_geom_bond_atom_site_label_1
_geom_bond_atom_site_label_2
_geom_bond_distance
_geom_bond_site_symmetry_2
_geom_bond_publ_flag
Mo1 O2 2.174(5) . ?
Mo1 O5 1.982(6) . ?
Mo1 O8 1.898(6) . ?
Mo1 O23 2.290(5) . ?
Mo1 O7 1.717(7) . ?
Mo1 O6 1.696(7) . ?
Mo2 O3 2.168(5) . ?
Mo2 O8 1.929(6) . ?
Mo2 O11 1.929(6) . ?
Mo2 O9 1.722(6) . ?
Mo2 O27 2.314(6) . ?
Mo2 O10 1.716(7) . ?
Mo4 O4 2.180(6) . ?
Mo4 O31 2.300(6) . ?
Mo4 O17 1.987(6) . ?
Mo4 O14 1.892(6) . ?
Mo4 O15 1.715(7) . ?
Mo4 O16 1.715(7) . ?
Mo5 O4 2.175(6) . ?
Mo5 O20 1.911(6) . ?
Mo5 O18 1.707(6) . ?
Mo5 O32 2.249(6) . ?
Mo5 O17 2.019(6) . ?
Mo5 O19 1.717(7) . ?
Mo3 O3 2.157(6) . ?
Mo3 O11 1.966(6) . ?
Mo3 O12 1.705(7) . ?
Mo3 O14 1.936(6) . ?
Mo3 O28 2.304(7) . ?
Mo3 O13 1.717(7) . ?
Mo3 Na4A 3.5782(7) . ?
Mo6 O2 2.168(5) . ?
Mo6 O5 1.996(6) . ?
Mo6 O24 2.326(5) . ?
Mo6 O20 1.916(6) . ?
Mo6 O21 1.704(6) . ?
Mo6 O22 1.706(6) . ?
Ge1 O2 1.734(6) . ?
Ge1 O3 1.745(5) . ?
Ge1 O4 1.749(6) . ?
Ge1 O1 1.742(6) . ?
Co1 O36 1.917(7) . ?
Co1 O35 1.910(7) . ?
Co1 N3 1.949(8) . ?
Co1 N4 1.953(7) . ?
Co1 N1 1.966(8) . ?
Co1 N2 1.964(8) . ?
Co3 O44 1.917(7) . ?
Co3 O43 1.921(7) . ?
Co3 N9 1.945(8) . ?
Co3 N10 1.940(7) . ?
Co3 N11 1.951(8) . ?
Co3 N12 1.946(8) . ?
Co2 O39 1.933(8) . ?
Co2 O40 1.902(9) . ?
Co2 N6 2.038(11) . ?
Co2 N5 1.994(11) . ?
Co2 N7 1.925(10) . ?
Co2 N8 1.952(12) . ?
O24 C1 1.235(10) . ?
O31 C7 1.250(11) . ?
O32 C7 1.265(11) . ?
O23 C1 1.261(10) . ?
O12 Na1 2.379(10) . ?
Na1 Na2 3.563(9) 2_676 ?
Na1 O36 2.596(11) . ?
Na1 O15 2.557(9) . ?
Na1 O42 2.424(13) 2_676 ?
Na1 O38 2.881(13) . ?
Na1 O47 2.330(15) . ?
Na1 C11 3.076(15) . ?
Na1 Na3B 3.420(16) 2_676 ?
Na1 Na3A 3.841(19) 2_676 ?
Na1 O54B 2.33(4) 2_676 ?
Na1 O54C 2.93(4) 1_455 ?
O27 C4 1.261(12) . ?
Na2 O25 2.506(10) 2_766 ?
Na2 O41 2.365(12) . ?
Na2 O49 2.432(14) . ?
Na2 O42 2.385(13) . ?
Na2 O47 2.376(13) 2_676 ?
Na2 C12 3.060(14) . ?
Na2 C13 3.094(16) . ?
Na2 O48 2.461(16) . ?
O36 C11 1.313(12) . ?
O35 C10 1.292(12) . ?
O44 C15 1.303(13) . ?
O43 C14 1.285(13) . ?
O28 C4 1.272(13) . ?
O28 Na4A 2.762(8) . ?
O13 Na3B 2.696(18) 2_676 ?
O13 Na4A 2.351(8) . ?
O13 Na4B 2.979(19) . ?
O16 Na3B 2.849(17) 1_455 ?
O16 Na3A 2.313(18) 1_455 ?
O25 C3 1.313(12) . ?
O33 C9 1.250(13) . ?
O37 C10 1.242(12) . ?
N9 H9A 0.9100 . ?
N9 H9B 0.9100 . ?
N9 H9C 0.9100 . ?
O26 H26 0.8400 . ?
O26 C3 1.209(13) . ?
N10 H10A 0.9100 . ?
N10 H10B 0.9100 . ?
N10 H10C 0.9100 . ?
O39 C12 1.284(15) . ?
N3 H3A 0.9100 . ?
N3 H3B 0.9100 . ?
N3 H3C 0.9100 . ?
O46 C15 1.229(12) . ?
N4 H4A 0.9100 . ?
N4 H4B 0.9100 . ?
N4 H4C 0.9100 . ?
N11 H11A 0.9100 . ?
N11 H11B 0.9100 . ?
N11 H11C 0.9100 . ?
O30 H30 0.8400 . ?
O30 C6 1.309(14) . ?
N12 H12A 0.9100 . ?
N12 H12B 0.9100 . ?
N12 H12C 0.9100 . ?
O40 C13 1.243(16) . ?
O40 Na3B 2.700(17) . ?
O40 Na3A 2.544(18) . ?
O34 H34 0.8400 . ?
O34 C9 1.273(13) . ?
N1 H1A 0.9100 . ?
N1 H1B 0.9100 . ?
N1 H1C 0.9100 . ?
N2 H2A 0.9100 . ?
N2 H2B 0.9100 . ?
N2 H2C 0.9100 . ?
O41 C12 1.219(15) . ?
O29 C6 1.202(14) . ?
O29 Na3B 2.339(19) . ?
O29 Na3A 2.22(2) . ?
O45 C14 1.197(14) . ?
C7 C8 1.543(11) . ?
O42 C13 1.264(16) . ?
O42 Na3B 2.628(18) . ?
O42 Na3A 2.316(19) . ?
N6 H6A 0.9100 . ?
N6 H6B 0.9100 . ?
N6 H6C 0.9100 . ?
C1 C2 1.546(10) . ?
O38 C11 1.204(13) . ?
N5 H5A 0.9100 . ?
N5 H5B 0.9100 . ?
N5 H5C 0.9100 . ?
C4 C5 1.530(13) . ?
C9 C8 1.533(14) . ?
C11 C10 1.520(17) . ?
C15 C14 1.550(16) . ?
N7 H7A 0.9100 . ?
N7 H7B 0.9100 . ?
N7 H7C 0.9100 . ?
C2 C3 1.507(13) . ?
C5 C6 1.497(15) . ?
C12 C13 1.532(18) . ?
N8 H8A 0.9100 . ?
N8 H8B 0.9100 . ?
N8 H8C 0.9100 . ?
O50 Na3A 2.54(2) . ?
C6 Na3A 3.12(2) . ?
C13 Na3B 2.99(2) . ?
C13 Na3A 2.62(2) . ?
Na3B O54A 2.461(17) . ?
Na3B O54B 2.26(6) . ?
Na3B O54C 2.47(4) . ?
Na3A O54B 2.85(5) . ?
Na4A Na4B 2.14(2) . ?
O54A O54B 1.28(4) 2_776 ?
O54A O54B 1.28(4) . ?
O54A O54C 1.54(6) . ?
O54A O54C 1.54(6) 2_776 ?
O54B O54C 1.16(7) 2_776 ?

loop_
_geom_torsion_atom_site_label_1
_geom_torsion_atom_site_label_2
_geom_torsion_atom_site_label_3
_geom_torsion_atom_site_label_4
_geom_torsion
_geom_torsion_site_symmetry_1
_geom_torsion_site_symmetry_2
_geom_torsion_site_symmetry_3
_geom_torsion_site_symmetry_4
_geom_torsion_publ_flag
Mo1 O23 C1 O24 9.8(14) . . . . ?
Mo1 O23 C1 C2 -169.0(6) . . . . ?
Mo2 O27 C4 O28 -14.1(15) . . . . ?
Mo2 O27 C4 C5 166.3(6) . . . . ?
Mo4 O31 C7 O32 -5.3(13) . . . . ?
Mo4 O31 C7 C8 171.5(6) . . . . ?
Mo5 O32 C7 O31 5.0(13) . . . . ?
Mo5 O32 C7 C8 -172.0(6) . . . . ?
Mo3 O28 C4 O27 11.5(15) . . . . ?
Mo3 O28 C4 C5 -168.9(7) . . . . ?
Mo6 O24 C1 O23 -5.7(13) . . . . ?
Mo6 O24 C1 C2 173.1(6) . . . . ?
Co1 O36 C11 Na1 -152.6(6) . . . . ?
Co1 O36 C11 O38 -170.2(10) . . . . ?
Co1 O36 C11 C10 3.4(10) . . . . ?
Co1 O35 C10 O37 -176.6(8) . . . . ?
Co1 O35 C10 C11 3.9(10) . . . . ?
Co3 O44 C15 O46 -179.3(9) . . . . ?
Co3 O44 C15 C14 -0.7(11) . . . . ?
Co3 O43 C14 O45 176.9(11) . . . . ?
Co3 O43 C14 C15 -5.2(12) . . . . ?
Co2 O39 C12 Na2 159(4) . . . . ?
Co2 O39 C12 O41 -178.5(10) . . . . ?
Co2 O39 C12 C13 3.3(13) . . . . ?
Co2 O40 C13 O42 -177.4(11) . . . . ?
Co2 O40 C13 C12 3.6(14) . . . . ?
Co2 O40 C13 Na3B 167.7(8) . . . . ?
Co2 O40 C13 Na3A 146.9(8) . . . . ?
O2 Mo1 O8 Mo2 -74.6(5) . . . . ?
O2 Ge1 O3 Mo2 -40.5(4) . . . . ?
O2 Ge1 O3 Mo3 161.6(3) . . . . ?
O2 Ge1 O4 Mo4 -160.2(3) . . . . ?
O2 Ge1 O4 Mo5 45.7(4) . . . . ?
O5 Mo1 O8 Mo2 -112.2(6) . . . . ?
O24 C1 C2 C3 55.7(11) . . . . ?
O3 Mo3 O12 Na1 126.5(7) . . . . ?
O3 Mo3 O13 Na3B -179.4(7) . . . 2_676 ?
O3 Mo3 O13 Na4A -27.7(11) . . . . ?
O3 Mo3 O13 Na4B -76.5(12) . . . . ?
O3 Ge1 O2 Mo1 43.6(4) . . . . ?
O3 Ge1 O2 Mo6 -163.3(3) . . . . ?
O3 Ge1 O4 Mo4 -44.4(4) . . . . ?
O3 Ge1 O4 Mo5 161.4(3) . . . . ?
O4 Mo4 O14 Mo3 78.3(5) . . . . ?
O4 Mo4 O15 Na1 -125.6(6) . . . . ?
O4 Mo4 O16 Na3B -156.3(9) . . . 1_455 ?
O4 Mo4 O16 Na3A -112(2) . . . 1_455 ?
O4 Ge1 O2 Mo1 158.9(3) . . . . ?
O4 Ge1 O2 Mo6 -47.9(4) . . . . ?
O4 Ge1 O3 Mo2 -155.9(3) . . . . ?
O4 Ge1 O3 Mo3 46.2(4) . . . . ?
O11 Mo3 O12 Na1 -158.6(6) . . . . ?
O11 Mo3 O13 Na3B 117.7(5) . . . 2_676 ?
O11 Mo3 O13 Na4A -90.5(4) . . . . ?
O11 Mo3 O13 Na4B -139.4(8) . . . . ?
O1 Ge1 O2 Mo1 -79.1(4) . . . . ?
O1 Ge1 O2 Mo6 74.0(4) . . . . ?
O1 Ge1 O3 Mo2 79.4(4) . . . . ?
O1 Ge1 O3 Mo3 -78.6(4) . . . . ?
O1 Ge1 O4 Mo4 80.6(4) . . . . ?
O1 Ge1 O4 Mo5 -73.6(4) . . . . ?
O31 Mo4 O14 Mo3 157.7(5) . . . . ?
O31 Mo4 O16 Na3B 173.4(10) . . . 1_455 ?
O31 Mo4 O16 Na3A -143(2) . . . 1_455 ?
O31 C7 C8 C9 25.6(12) . . . . ?
O32 C7 C8 C9 -157.2(8) . . . . ?
O23 Mo1 O8 Mo2 -154.1(5) . . . . ?
O23 C1 C2 C3 -125.3(9) . . . . ?
O12 Mo3 O13 Na3B 18.3(6) . . . 2_676 ?
O12 Mo3 O13 Na4A 170.1(4) . . . . ?
O12 Mo3 O13 Na4B 121.2(8) . . . . ?
O17 Mo4 O14 Mo3 109.8(6) . . . . ?
O17 Mo4 O15 Na1 162.0(6) . . . . ?
O17 Mo4 O16 Na3B -106.2(10) . . . 1_455 ?
O17 Mo4 O16 Na3A -62(2) . . . 1_455 ?
Na1 O36 C11 O38 -17.6(12) . . . . ?
Na1 O36 C11 C10 156.1(7) . . . . ?
Na1 O42 C13 Na2 -108.4(10) 2_676 . . . ?
Na1 O42 C13 O40 70.9(16) 2_676 . . . ?
Na1 O42 C13 C12 -110.2(12) 2_676 . . . ?
Na1 O42 C13 Na3B 86.3(8) 2_676 . . . ?
Na1 O42 C13 Na3A 109.9(9) 2_676 . . . ?
Na1 O38 C11 O36 15.6(11) . . . . ?
Na1 O38 C11 C10 -157.5(9) . . . . ?
Na1 C11 C10 O35 55(2) . . . . ?
Na1 C11 C10 O37 -124.9(15) . . . . ?
O27 C4 C5 C6 -164.2(9) . . . . ?
Na2 O25 C3 O26 21.2(14) 2_766 . . . ?
Na2 O25 C3 C2 -161.9(7) 2_766 . . . ?
Na2 O41 C12 O39 -173.5(9) . . . . ?
Na2 O41 C12 C13 4.7(15) . . . . ?
Na2 O42 C13 O40 179.3(11) . . . . ?
Na2 O42 C13 C12 -1.8(16) . . . . ?
Na2 O42 C13 Na3B -165.3(10) . . . . ?
Na2 O42 C13 Na3A -141.7(10) . . . . ?
Na2 C12 C13 O40 -179.7(11) . . . . ?
Na2 C12 C13 O42 1.3(12) . . . . ?
Na2 C12 C13 Na3B 92(4) . . . . ?
Na2 C12 C13 Na3A 84.2(16) . . . . ?
O36 C11 C10 O35 -5.0(13) . . . . ?
O36 C11 C10 O37 175.4(9) . . . . ?
O14 Mo4 O15 Na1 -40.5(6) . . . . ?
O14 Mo4 O16 Na3B 94.4(10) . . . 1_455 ?
O14 Mo4 O16 Na3A 138(2) . . . 1_455 ?
O14 Mo3 O12 Na1 42.7(7) . . . . ?
O14 Mo3 O13 Na3B -81.9(5) . . . 2_676 ?
O14 Mo3 O13 Na4A 69.8(4) . . . . ?
O14 Mo3 O13 Na4B 21.0(8) . . . . ?
O7 Mo1 O8 Mo2 122.9(5) . . . . ?
O15 Mo4 O14 Mo3 -13.8(6) . . . . ?
O15 Mo4 O16 Na3B -9.0(11) . . . 1_455 ?
O15 Mo4 O16 Na3A 35(2) . . . 1_455 ?
O44 C15 C14 O43 3.9(14) . . . . ?
O44 C15 C14 O45 -178.0(11) . . . . ?
O28 Mo3 O13 Na3B -161.6(5) . . . 2_676 ?
O28 Mo3 O13 Na4A -9.9(4) . . . . ?
O28 Mo3 O13 Na4B -58.7(8) . . . . ?
O28 C4 C5 C6 16.1(14) . . . . ?
O13 Mo3 O12 Na1 -59.7(7) . . . . ?
O6 Mo1 O8 Mo2 17.7(6) . . . . ?
O16 Mo4 O14 Mo3 -120.3(5) . . . . ?
O16 Mo4 O15 Na1 64.9(6) . . . . ?
O33 C9 C8 C7 -97.3(11) . . . . ?
O39 C12 C13 Na2 174.9(10) . . . . ?
O39 C12 C13 O40 -4.8(17) . . . . ?
O39 C12 C13 O42 176.2(12) . . . . ?
O39 C12 C13 Na3B -93(4) . . . . ?
O39 C12 C13 Na3A -100.9(18) . . . . ?
O46 C15 C14 O43 -177.4(10) . . . . ?
O46 C15 C14 O45 0.6(18) . . . . ?
O34 C9 C8 C7 82.2(11) . . . . ?
O41 C12 C13 Na2 -3.4(11) . . . . ?
O41 C12 C13 O40 176.9(12) . . . . ?
O41 C12 C13 O42 -2(2) . . . . ?
O41 C12 C13 Na3B 89(4) . . . . ?
O41 C12 C13 Na3A 81(2) . . . . ?
C1 C2 C3 O25 -134.5(9) . . . . ?
C1 C2 C3 O26 42.3(13) . . . . ?
O38 C11 C10 O35 168.8(10) . . . . ?
O38 C11 C10 O37 -10.8(16) . . . . ?
C4 C5 C6 O30 67.8(13) . . . . ?
C4 C5 C6 O29 -113.7(13) . . . . ?
C4 C5 C6 Na3A -135.4(9) . . . . ?
Na3B O40 C13 O42 14.9(15) . . . . ?
Na3B O40 C13 C12 -164.0(11) . . . . ?
Na3B O29 C6 O30 172.7(10) . . . . ?
Na3B O29 C6 C5 -5.7(19) . . . . ?
Na3B O42 C13 Na2 165.3(10) . . . . ?
Na3B O42 C13 O40 -15.4(15) . . . . ?
Na3B O42 C13 C12 163.5(11) . . . . ?
Na3B O54A O54B Na1 -89(13) . . . 2_676 ?
Na3B O54A O54B Na1 91(13) 2_776 . . 2_676 ?
Na3B O54A O54B Na3B 180.001(3) 2_776 . . . ?
Na3B O54A O54B O54C -29(3) 2_776 . . 2_776 ?
Na3B O54A O54B O54C 151(3) . . . 2_776 ?
Na3B O54A O54C Na1 39.8(15) 2_776 . . 1_655 ?
Na3B O54A O54C Na1 -140.2(15) . . . 1_655 ?
Na3B O54A O54C Na3B 179.998(2) 2_776 . . . ?
Na3B O54A O54C O54B -152(3) . . . 2_776 ?
Na3B O54A O54C O54B 28(3) 2_776 . . 2_776 ?
Na3A O40 C13 O42 35.6(14) . . . . ?
Na3A O40 C13 C12 -143.3(12) . . . . ?
Na3A O29 C6 O30 137.2(12) . . . . ?
Na3A O29 C6 C5 -41.2(19) . . . . ?
Na3A O42 C13 Na2 141.7(10) . . . . ?
Na3A O42 C13 O40 -39.0(15) . . . . ?
Na3A O42 C13 C12 139.9(12) . . . . ?
Na4A Mo3 O12 Na1 -51.7(8) . . . . ?
Na4A Mo3 O13 Na4B -48.8(8) . . . . ?
Na4A O28 C4 O27 -116.7(10) . . . . ?
Na4A O28 C4 C5 62.9(11) . . . . ?
O54B O54A O54C Na1 12(2) 2_776 . . 1_655 ?
O54B O54A O54C Na1 -168(2) . . . 1_655 ?
O54B O54A O54C Na3B -28(3) . . . . ?
O54B O54A O54C Na3B 152(3) 2_776 . . . ?
O54B O54A O54C O54B 180.003(14) . . . 2_776 ?
O54C O54A O54B Na1 119(14) 2_776 . . 2_676 ?
O54C O54A O54B Na1 -61(14) . . . 2_676 ?
O54C O54A O54B Na3B 29(3) . . . . ?
O54C O54A O54B Na3B -151(3) 2_776 . . . ?
O54C O54A O54B Na3A -132(3) 2_776 . . . ?
O54C O54A O54B Na3A 48(3) . . . . ?
O54C O54A O54B O54C 179.998(15) . . . 2_776 ?

loop_
_exptl_oxdiff_crystal_face_indexfrac_h
_exptl_oxdiff_crystal_face_indexfrac_k
_exptl_oxdiff_crystal_face_indexfrac_l
_exptl_oxdiff_crystal_face_x
_exptl_oxdiff_crystal_face_y
_exptl_oxdiff_crystal_face_z
-2.0016 -0.0012 1.0011 -0.0123 0.2957 0.0092
2.0016 0.0012 -1.0011 0.0123 -0.2957 -0.0092
-0.0009 1.0000 1.0005 -0.1244 0.0002 -0.0872
0.0009 -1.0000 -1.0005 0.1244 -0.0002 0.0872
-0.0004 3.0013 -5.0067 -0.2489 -0.0416 0.3535
0.0004 -3.0013 5.0067 0.2489 0.0416 -0.3535
